data_7224035
loop_
_publ_author_name
'Dalal, Kiran Sharad'
'Tayade, Yogesh Ashok'
'Wagh, Yogesh Baburao'
'Trivedi, Darshak R.'
'Dalal, Dipak Sharadrao'
'Chaudhari, Bhushan Liladhar'

_publ_section_title
;
 Bovine Serum Albumin catalyzed one-pot, three-component synthesis of
 dihydropyrano[2,3-c]pyrazole derivatives in aqueous ethanol
;
_journal_name_full 'RSC Adv.'
_journal_paper_doi 10.1039/C5RA13014J
_journal_year 2016
_chemical_formula_sum 'C17 H14 Cl N5 O2'
_chemical_formula_weight 355.78
_space_group_crystal_system triclinic
_space_group_IT_number 2
_space_group_name_Hall '-P 1'
_space_group_name_H-M_alt 'P -1'
_symmetry_space_group_name_Hall '-P 1'
_symmetry_space_group_name_H-M 'P -1'
_atom_sites_solution_hydrogens mixed
_audit_creation_method SHELXL-2014/7
_audit_update_record
;
2015-10-19 deposited with the CCDC.
2016-01-22 downloaded from the CCDC.
;
_cell_angle_alpha 87.988(3)
_cell_angle_beta 78.876(3)
_cell_angle_gamma 66.293(3)
_cell_formula_units_Z 2
_cell_length_a 8.4863(4)
_cell_length_b 10.0369(5)
_cell_length_c 10.8206(5)
_cell_measurement_temperature 296(2)
_cell_volume 827.10(7)
_computing_structure_refinement 'SHELXL-2014/7 (Sheldrick, 2014)'
_diffrn_ambient_temperature 296(2)
_diffrn_measured_fraction_theta_full 0.918
_diffrn_measured_fraction_theta_max 0.908
_diffrn_measurement_device_type apexIIduo
_diffrn_radiation_type MoK\a
_diffrn_radiation_wavelength 0.71073
_diffrn_reflns_av_R_equivalents 0.0455
_diffrn_reflns_av_unetI/netI 0.0528
_diffrn_reflns_laue_measured_fraction_full 0.918
_diffrn_reflns_laue_measured_fraction_max 0.908
_diffrn_reflns_limit_h_max 10
_diffrn_reflns_limit_h_min -10
_diffrn_reflns_limit_k_max 12
_diffrn_reflns_limit_k_min -12
_diffrn_reflns_limit_l_max 13
_diffrn_reflns_limit_l_min -13
_diffrn_reflns_number 10903
_diffrn_reflns_point_group_measured_fraction_full 0.918
_diffrn_reflns_point_group_measured_fraction_max 0.908
_diffrn_reflns_theta_full 25.242
_diffrn_reflns_theta_max 25.997
_diffrn_reflns_theta_min 1.920
_exptl_absorpt_coefficient_mu 0.253
_exptl_crystal_density_diffrn 1.429
_exptl_crystal_description needle
_exptl_crystal_F_000 368
_refine_diff_density_max 0.313
_refine_diff_density_min -0.357
_refine_diff_density_rms 0.059
_refine_ls_extinction_method none
_refine_ls_goodness_of_fit_ref 1.458
_refine_ls_hydrogen_treatment mixed
_refine_ls_matrix_type full
_refine_ls_number_parameters 260
_refine_ls_number_reflns 2964
_refine_ls_number_restraints 0
_refine_ls_restrained_S_all 1.458
_refine_ls_R_factor_all 0.1161
_refine_ls_R_factor_gt 0.0858
_refine_ls_shift/su_max 0.007
_refine_ls_shift/su_mean 0.000
_refine_ls_structure_factor_coef Fsqd
_refine_ls_weighting_details 'w=1/[\s^2^(Fo^2^)+(0.1000P)^2^+0.9791P] where P=(Fo^2^+2Fc^2^)/3'
_refine_ls_weighting_scheme calc
_refine_ls_wR_factor_gt 0.2616
_refine_ls_wR_factor_ref 0.2722
_reflns_Friedel_coverage 0.000
_reflns_number_gt 2102
_reflns_number_total 2964
_reflns_threshold_expression 'I > 2\s(I)'
_cod_data_source_file c5ra13014j2.cif
_cod_data_source_block mo_NITK409_0m_a
_cod_database_code 7224035
_shelx_shelxl_version_number 2014/7
_shelx_space_group_comment
;
The symmetry employed for this shelxl refinement is uniquely defined
by the following loop, which should always be used as a source of
symmetry information in preference to the above space-group names.
They are only intended as comments.
;

loop_
_space_group_symop_operation_xyz
'x, y, z'
'-x, -y, -z'

loop_
_atom_site_label
_atom_site_type_symbol
_atom_site_fract_x
_atom_site_fract_y
_atom_site_fract_z
_atom_site_U_iso_or_equiv
_atom_site_adp_type
_atom_site_occupancy
_atom_site_site_symmetry_order
_atom_site_calc_flag
_atom_site_refinement_flags_posn
_atom_site_refinement_flags_adp
Cl1 Cl 0.9791(3) 0.6589(2) 0.34269(18) 0.0807(8) Uani 1 1 d . .
O2 O 0.2758(5) 0.8640(4) 0.9297(4) 0.0364(9) Uani 1 1 d . .
O1 O 0.8287(5) 0.6159(4) 0.9733(4) 0.0407(10) Uani 1 1 d . .
N2 N 0.7822(5) 0.4065(4) 0.9503(4) 0.0345(11) Uani 1 1 d . .
N1 N 0.6796(6) 0.3740(5) 0.8852(4) 0.0340(11) Uani 1 1 d . .
N5 N 0.3210(5) 0.8746(5) 0.7149(4) 0.0352(11) Uani 1 1 d . .
N3 N 0.8651(7) 0.8176(6) 1.0003(5) 0.0473(14) Uani 1 1 d . .
C10 C 0.5758(6) 0.7524(5) 0.7995(4) 0.0251(11) Uani 1 1 d . .
C9 C 0.3725(6) 0.8370(5) 0.8272(5) 0.0273(11) Uani 1 1 d . .
C14 C 0.7477(6) 0.5432(5) 0.9237(5) 0.0290(11) Uani 1 1 d . .
C11 C 0.6660(6) 0.8251(5) 0.8665(5) 0.0273(11) Uani 1 1 d . .
C15 C 0.6290(6) 0.6005(5) 0.8448(4) 0.0255(11) Uani 1 1 d . .
C3 C 0.4650(7) 0.8284(5) 0.6130(5) 0.0315(12) Uani 1 1 d . .
N4 N 0.6207(7) 1.0874(5) 0.8142(5) 0.0526(14) Uani 1 1 d . .
C13 C 0.7817(6) 0.7578(5) 0.9435(5) 0.0303(12) Uani 1 1 d . .
C8 C 0.6185(6) 0.7575(5) 0.6574(5) 0.0281(11) Uani 1 1 d . .
C16 C 0.5858(7) 0.4852(5) 0.8209(5) 0.0311(12) Uani 1 1 d . .
C12 C 0.6391(7) 0.9705(6) 0.8383(5) 0.0318(12) Uani 1 1 d . .
C4 C 0.4658(8) 0.8477(7) 0.4862(5) 0.0415(14) Uani 1 1 d . .
C7 C 0.7781(8) 0.7041(6) 0.5761(5) 0.0366(13) Uani 1 1 d . .
C6 C 0.7791(8) 0.7239(6) 0.4491(5) 0.0438(14) Uani 1 1 d . .
C5 C 0.6260(9) 0.7955(6) 0.4042(6) 0.0469(16) Uani 1 1 d . .
C17 C 0.4646(8) 0.4743(7) 0.7439(6) 0.0519(16) Uani 1 1 d . .
H4 H 0.4758 0.3754 0.7400 0.078 Uiso 1 1 calc R U
H6 H 0.4934 0.5039 0.6602 0.078 Uiso 1 1 calc R U
H5 H 0.3462 0.5366 0.7815 0.078 Uiso 1 1 calc R U
C2 C 0.1384(8) 0.9469(7) 0.7006(8) 0.0493(16) Uani 1 1 d . .
C1 C 0.0719(9) 0.8437(9) 0.6542(8) 0.074(2) Uani 1 1 d . .
H3 H 0.1433 0.7989 0.5744 0.111 Uiso 1 1 calc R U
H2 H -0.0474 0.8965 0.6445 0.111 Uiso 1 1 calc R U
H1 H 0.0772 0.7699 0.7141 0.111 Uiso 1 1 calc R U
H7 H 0.666(9) 0.291(8) 0.903(7) 0.07(2) Uiso 1 1 d . .
H8 H 0.958(8) 0.759(7) 1.029(5) 0.047(16) Uiso 1 1 d . .
H9 H 0.839(8) 0.914(8) 0.993(6) 0.051(17) Uiso 1 1 d . .
H11 H 0.072(9) 0.988(7) 0.782(7) 0.06(2) Uiso 1 1 d . .
H10 H 0.126(8) 1.024(7) 0.645(6) 0.058(19) Uiso 1 1 d . .
H13 H 0.631(7) 0.808(6) 0.320(6) 0.037(15) Uiso 1 1 d . .
H12 H 0.358(7) 0.897(6) 0.454(5) 0.042(15) Uiso 1 1 d . .
H14 H 0.880(7) 0.655(6) 0.603(5) 0.039(15) Uiso 1 1 d . .

loop_
_atom_site_aniso_label
_atom_site_aniso_U_11
_atom_site_aniso_U_22
_atom_site_aniso_U_33
_atom_site_aniso_U_23
_atom_site_aniso_U_13
_atom_site_aniso_U_12
Cl1 0.0840(14) 0.0599(12) 0.0553(12) 0.0054(9) 0.0278(10) -0.0039(10)
O2 0.039(2) 0.030(2) 0.037(2) 0.0004(16) -0.0027(19) -0.0125(16)
O1 0.050(2) 0.0236(18) 0.059(3) 0.0130(17) -0.034(2) -0.0165(17)
N2 0.037(2) 0.025(2) 0.045(3) 0.0097(19) -0.013(2) -0.0143(19)
N1 0.037(2) 0.023(2) 0.044(3) 0.006(2) -0.007(2) -0.015(2)
N5 0.030(2) 0.036(2) 0.044(3) 0.008(2) -0.014(2) -0.015(2)
N3 0.056(3) 0.026(3) 0.072(4) 0.011(2) -0.044(3) -0.016(2)
C10 0.031(3) 0.022(2) 0.025(3) 0.002(2) -0.009(2) -0.013(2)
C9 0.034(3) 0.021(2) 0.032(3) 0.003(2) -0.010(3) -0.014(2)
C14 0.031(3) 0.026(3) 0.031(3) 0.003(2) -0.008(2) -0.011(2)
C11 0.032(3) 0.020(2) 0.034(3) 0.005(2) -0.011(2) -0.012(2)
C15 0.031(3) 0.021(2) 0.026(3) 0.0012(19) -0.004(2) -0.012(2)
C3 0.040(3) 0.029(3) 0.035(3) 0.006(2) -0.014(3) -0.021(2)
N4 0.079(4) 0.032(3) 0.063(3) 0.019(2) -0.040(3) -0.028(3)
C13 0.035(3) 0.025(2) 0.034(3) 0.004(2) -0.014(2) -0.013(2)
C8 0.035(3) 0.023(2) 0.032(3) 0.001(2) -0.012(2) -0.015(2)
C16 0.038(3) 0.026(3) 0.031(3) 0.001(2) -0.003(2) -0.016(2)
C12 0.038(3) 0.029(3) 0.034(3) 0.005(2) -0.018(2) -0.015(2)
C4 0.056(4) 0.045(3) 0.037(3) 0.011(3) -0.022(3) -0.029(3)
C7 0.041(3) 0.025(3) 0.041(4) 0.002(2) -0.006(3) -0.011(2)
C6 0.059(4) 0.033(3) 0.034(3) -0.001(2) 0.004(3) -0.019(3)
C5 0.082(5) 0.042(3) 0.026(3) 0.007(3) -0.017(3) -0.032(3)
C17 0.068(4) 0.040(3) 0.064(4) 0.006(3) -0.031(4) -0.030(3)
C2 0.035(3) 0.052(4) 0.061(5) 0.010(4) -0.022(3) -0.013(3)
C1 0.049(4) 0.093(6) 0.096(6) 0.000(5) -0.024(4) -0.041(4)

loop_
_atom_type_symbol
_atom_type_description
_atom_type_scat_dispersion_real
_atom_type_scat_dispersion_imag
_atom_type_scat_source
C C 0.0033 0.0016 'International Tables Vol C Tables 4.2.6.8 and 6.1.1.4'
H H 0.0000 0.0000 'International Tables Vol C Tables 4.2.6.8 and 6.1.1.4'
N N 0.0061 0.0033 'International Tables Vol C Tables 4.2.6.8 and 6.1.1.4'
O O 0.0106 0.0060 'International Tables Vol C Tables 4.2.6.8 and 6.1.1.4'
Cl Cl 0.1484 0.1585 'International Tables Vol C Tables 4.2.6.8 and 6.1.1.4'

loop_
_geom_angle_atom_site_label_1
_geom_angle_atom_site_label_2
_geom_angle_atom_site_label_3
_geom_angle
C13 O1 C14 115.6(4)
C14 N2 N1 102.1(4)
C16 N1 N2 113.9(4)
C16 N1 H7 128(5)
N2 N1 H7 117(4)
C9 N5 C3 111.7(4)
C9 N5 C2 124.4(5)
C3 N5 C2 123.8(5)
C13 N3 H8 118(4)
C13 N3 H9 119(4)
H8 N3 H9 122(5)
C15 C10 C8 113.2(4)
C15 C10 C11 106.2(4)
C8 C10 C11 112.7(4)
C15 C10 C9 111.4(4)
C8 C10 C9 101.4(4)
C11 C10 C9 112.1(4)
O2 C9 N5 125.5(5)
O2 C9 C10 126.7(4)
N5 C9 C10 107.8(4)
N2 C14 O1 119.6(4)
N2 C14 C15 114.9(4)
O1 C14 C15 125.5(4)
C13 C11 C12 116.9(4)
C13 C11 C10 125.3(4)
C12 C11 C10 117.6(4)
C14 C15 C16 103.4(4)
C14 C15 C10 123.5(4)
C16 C15 C10 133.0(4)
C4 C3 C8 121.5(5)
C4 C3 N5 128.8(5)
C8 C3 N5 109.7(4)
N3 C13 C11 126.4(5)
N3 C13 O1 109.9(4)
C11 C13 O1 123.7(4)
C7 C8 C3 120.9(5)
C7 C8 C10 129.7(4)
C3 C8 C10 109.4(4)
N1 C16 C15 105.7(4)
N1 C16 C17 123.1(4)
C15 C16 C17 131.2(5)
N4 C12 C11 178.7(6)
C3 C4 C5 117.8(5)
C3 C4 H12 122(3)
C5 C4 H12 120(3)
C8 C7 C6 117.6(5)
C8 C7 H14 122(3)
C6 C7 H14 120(3)
C7 C6 C5 121.7(6)
C7 C6 Cl1 119.1(5)
C5 C6 Cl1 119.1(5)
C4 C5 C6 120.4(5)
C4 C5 H13 120(3)
C6 C5 H13 120(3)
C16 C17 H4 109.5
C16 C17 H6 109.5
H4 C17 H6 109.5
C16 C17 H5 109.5
H4 C17 H5 109.5
H6 C17 H5 109.5
N5 C2 C1 112.5(6)
N5 C2 H11 106(4)
C1 C2 H11 110(4)
N5 C2 H10 110(4)
C1 C2 H10 110(4)
H11 C2 H10 108(6)
C2 C1 H3 109.5
C2 C1 H2 109.5
H3 C1 H2 109.5
C2 C1 H1 109.5
H3 C1 H1 109.5
H2 C1 H1 109.5

loop_
_geom_bond_atom_site_label_1
_geom_bond_atom_site_label_2
_geom_bond_distance
Cl1 C6 1.743(6)
O2 C9 1.212(6)
O1 C13 1.361(6)
O1 C14 1.366(6)
N2 C14 1.316(6)
N2 N1 1.357(6)
N1 C16 1.344(6)
N1 H7 0.90(7)
N5 C9 1.360(6)
N5 C3 1.409(7)
N5 C2 1.460(7)
N3 C13 1.332(6)
N3 H8 0.88(6)
N3 H9 0.91(7)
C10 C15 1.499(6)
C10 C8 1.514(7)
C10 C11 1.531(6)
C10 C9 1.558(7)
C14 C15 1.381(6)
C11 C13 1.363(6)
C11 C12 1.416(7)
C15 C16 1.393(6)
C3 C4 1.378(8)
C3 C8 1.381(7)
N4 C12 1.146(6)
C8 C7 1.373(7)
C16 C17 1.480(7)
C4 C5 1.380(9)
C4 H12 0.98(6)
C7 C6 1.381(8)
C7 H14 0.91(6)
C6 C5 1.381(9)
C5 H13 0.91(6)
C17 H4 0.9600
C17 H6 0.9600
C17 H5 0.9600
C2 C1 1.503(9)
C2 H11 0.96(7)
C2 H10 0.95(7)
C1 H3 0.9600
C1 H2 0.9600
C1 H1 0.9600
